data_4339062
loop_
_publ_author_name
'Dong, Bao-xia'
'Peng, Jun'
'G\'omez-Garc\'ia, Carlos J'
'Benmansour, Samia'
'Jia, Heng-qing'
'Hu, Ning-hai'

_publ_section_title
;
 High-dimensional assembly depending on polyoxoanion templates, metal ion
 coordination geometries, and a flexible bis(imidazole) ligand.
;
_journal_issue 15
_journal_name_full 'Inorganic chemistry'
_journal_page_first 5933
_journal_page_last 5941
_journal_paper_doi 10.1021/ic070007i
_journal_volume 46
_journal_year 2007
_chemical_formula_sum 'C40 H58 As8 Co2 N16 O43 V14'
_chemical_formula_weight 2881.40
_chemical_name_systematic
; 
 ? 
;
_space_group_IT_number 142
_symmetry_cell_setting tetragonal
_symmetry_space_group_name_Hall '-I 4bd 2c'
_symmetry_space_group_name_H-M 'I 41/a c d :2'
_atom_sites_solution_hydrogens geom
_atom_sites_solution_primary direct
_atom_sites_solution_secondary difmap
_audit_creation_method SHELXL-97
_cell_angle_alpha 90.00
_cell_angle_beta 90.00
_cell_angle_gamma 90.00
_cell_formula_units_Z 8
_cell_length_a 21.0082(9)
_cell_length_b 21.0082(9)
_cell_length_c 40.400(3)
_cell_measurement_temperature 273(2)
_cell_measurement_theta_max 1.70
_cell_measurement_theta_min 26.06
_cell_volume 17830.3(17)
_computing_structure_refinement 'SHELXL-97 (Sheldrick, 1997)'
_computing_structure_solution 'SHELXS-97 (Sheldrick, 1990)'
_diffrn_ambient_temperature 273(2)
_diffrn_measured_fraction_theta_full 1.000
_diffrn_measured_fraction_theta_max 1.000
_diffrn_measurement_device_type 'CCD area detector'
_diffrn_measurement_method 'CCD area detector'
_diffrn_radiation_monochromator graphite
_diffrn_radiation_source 'fine-focus sealed tube'
_diffrn_radiation_type MoK\a
_diffrn_radiation_wavelength 0.71073
_diffrn_reflns_av_R_equivalents 0.1121
_diffrn_reflns_av_sigmaI/netI 0.0506
_diffrn_reflns_limit_h_max 25
_diffrn_reflns_limit_h_min -25
_diffrn_reflns_limit_k_max 25
_diffrn_reflns_limit_k_min -25
_diffrn_reflns_limit_l_max 26
_diffrn_reflns_limit_l_min -49
_diffrn_reflns_number 47225
_diffrn_reflns_theta_full 26.06
_diffrn_reflns_theta_max 26.06
_diffrn_reflns_theta_min 1.70
_diffrn_standards_decay_% none
_diffrn_standards_interval_count none
_diffrn_standards_interval_time none
_diffrn_standards_number none
_exptl_absorpt_coefficient_mu 4.791
_exptl_absorpt_correction_T_max 0.349
_exptl_absorpt_correction_T_min 0.262
_exptl_absorpt_correction_type multi-scan
_exptl_absorpt_process_details 'ABSCOR by T.Higashi    8 March, 1995'
_exptl_crystal_colour green
_exptl_crystal_density_diffrn 2.147
_exptl_crystal_density_meas ?
_exptl_crystal_density_method 'not measured'
_exptl_crystal_description block
_exptl_crystal_F_000 11152
_exptl_crystal_size_max 0.31
_exptl_crystal_size_mid 0.24
_exptl_crystal_size_min 0.22
_refine_diff_density_max 1.286
_refine_diff_density_min -0.614
_refine_diff_density_rms 0.135
_refine_ls_extinction_method none
_refine_ls_goodness_of_fit_ref 1.043
_refine_ls_hydrogen_treatment constr
_refine_ls_matrix_type full
_refine_ls_number_parameters 296
_refine_ls_number_reflns 4407
_refine_ls_number_restraints 2
_refine_ls_restrained_S_all 1.055
_refine_ls_R_factor_all 0.0732
_refine_ls_R_factor_gt 0.0476
_refine_ls_shift/su_max 0.001
_refine_ls_shift/su_mean 0.000
_refine_ls_structure_factor_coef Fsqd
_refine_ls_weighting_details 'calc w=1/[\s^2^(Fo^2^)+(0.0846P)^2^+0.0000P] where P=(Fo^2^+2Fc^2^)/3'
_refine_ls_weighting_scheme calc
_refine_ls_wR_factor_gt 0.1340
_refine_ls_wR_factor_ref 0.1436
_reflns_number_gt 2998
_reflns_number_total 4407
_reflns_threshold_expression >2sigma(I)
_cod_data_source_file ic070007i-file002.cif
_cod_data_source_block compound1
_cod_depositor_comments
;
The following automatic conversions were performed:

'_symmetry_cell_setting' value 'Tetragonal' changed to 'tetragonal'
according to
/usr/data/users/saulius/automatic-downloads/retrospective/ACS/lib/dictionaries/cif_core.dic
dictionary named 'cif_core.dic' version 2.4.2 from 2011-04-26.

Automatic conversion script
Id: cif_fix_values 2281 2013-09-26 08:29:07Z andrius 

The following automatic conversions were performed:

'_exptl_crystal_density_meas' value 'none' was changed to '?' - the
value is perceived as not measured.

Automatic conversion script
Id: cif_fix_values 3008 2015-01-20 13:52:24Z robertas 
;
_cod_original_cell_volume 17830.4(18)
_cod_original_sg_symbol_H-M I4(1)/acd
_cod_database_code 4339062

loop_
_symmetry_equiv_pos_as_xyz
'x, y, z'
'-x+1/2, -y, z+1/2'
'-y+1/4, x+3/4, z+1/4'
'y+1/4, -x+1/4, z+3/4'
'-x+1/2, y, -z'
'x, -y, -z+1/2'
'y+1/4, x+3/4, -z+3/4'
'-y+1/4, -x+1/4, -z+1/4'
'x+1/2, y+1/2, z+1/2'
'-x+1, -y+1/2, z+1'
'-y+3/4, x+5/4, z+3/4'
'y+3/4, -x+3/4, z+5/4'
'-x+1, y+1/2, -z+1/2'
'x+1/2, -y+1/2, -z+1'
'y+3/4, x+5/4, -z+5/4'
'-y+3/4, -x+3/4, -z+3/4'
'-x, -y, -z'
'x-1/2, y, -z-1/2'
'y-1/4, -x-3/4, -z-1/4'
'-y-1/4, x-1/4, -z-3/4'
'x-1/2, -y, z'
'-x, y, z-1/2'
'-y-1/4, -x-3/4, z-3/4'
'y-1/4, x-1/4, z-1/4'
'-x+1/2, -y+1/2, -z+1/2'
'x, y+1/2, -z'
'y+1/4, -x-1/4, -z+1/4'
'-y+1/4, x+1/4, -z-1/4'
'x, -y+1/2, z+1/2'
'-x+1/2, y+1/2, z'
'-y+1/4, -x-1/4, z-1/4'
'y+1/4, x+1/4, z+1/4'

loop_
_atom_site_label
_atom_site_type_symbol
_atom_site_fract_x
_atom_site_fract_y
_atom_site_fract_z
_atom_site_U_iso_or_equiv
_atom_site_adp_type
_atom_site_occupancy
_atom_site_symmetry_multiplicity
_atom_site_calc_flag
_atom_site_refinement_flags
Co1 Co 0.29682(4) -0.04682(4) 0.1250 0.0403(3) Uani 1 2 d S
As1 As 0.66197(6) 0.24104(5) 0.04741(4) 0.0379(3) Uani 0.86 1 d P
As2 As 0.58072(3) 0.10903(3) 0.047783(19) 0.0395(2) Uani 0.90 1 d P
V1 V 0.40190(5) 0.09116(5) 0.12903(3) 0.0349(3) Uani 1 1 d .
V2 V 0.54208(5) 0.06835(4) 0.12543(3) 0.0352(3) Uani 1 1 d .
V3 V 0.5000 0.2500 0.03259(4) 0.0334(3) Uani 1 2 d S
V4 V 0.42805(5) 0.13356(5) 0.06345(3) 0.0317(3) Uani 0.84 1 d P
O1W O 0.5000 0.2500 0.1250 0.076(3) Uani 1 4 d S
O1 O 0.3999(3) 0.0851(2) 0.03720(13) 0.0667(15) Uani 1 1 d .
O2 O 0.5859(2) 0.2780(2) 0.04689(11) 0.0500(12) Uani 1 1 d .
O3 O 0.5144(2) 0.1615(2) 0.04737(11) 0.0493(12) Uani 1 1 d .
O4 O 0.3646(2) 0.02423(19) 0.13021(11) 0.0462(11) Uani 1 1 d .
O5 O 0.66736(19) 0.22518(19) 0.09037(11) 0.0395(10) Uani 1 1 d .
O6 O 0.6395(2) 0.1637(2) 0.03342(13) 0.0571(13) Uani 1 1 d .
O7 O 0.5578(2) -0.0058(2) 0.12544(12) 0.0509(12) Uani 1 1 d .
O8 O 0.46998(18) 0.08504(17) 0.09756(10) 0.0354(9) Uani 1 1 d .
O9 O 0.5000 0.2500 -0.00617(15) 0.0459(16) Uani 1 2 d S
O10 O 0.60185(18) 0.11472(18) 0.15305(10) 0.0361(10) Uani 1 1 d .
O12 O 0.59712(19) 0.10935(18) 0.09100(11) 0.0401(10) Uani 1 1 d .
N1 N 0.3428(3) -0.1063(3) 0.16030(16) 0.0535(16) Uani 1 1 d .
N2 N 0.3606(3) -0.1890(3) 0.19220(17) 0.0669(18) Uani 1 1 d .
N3 N 0.2493(3) 0.0021(2) 0.08667(15) 0.0469(14) Uani 1 1 d .
N4 N 0.1990(3) 0.0756(3) 0.05693(19) 0.068(2) Uani 1 1 d .
C1 C 0.3186(3) -0.1550(4) 0.1745(2) 0.068(2) Uani 1 1 d .
H1A H 0.2759 -0.1658 0.1726 0.081 Uiso 1 1 calc R
C2 C 0.4151(4) -0.1591(5) 0.1887(3) 0.098(3) Uani 1 1 d .
H2A H 0.4541 -0.1707 0.1979 0.117 Uiso 1 1 calc R
C3 C 0.4034(4) -0.1076(4) 0.1689(3) 0.092(3) Uani 1 1 d .
H3A H 0.4337 -0.0778 0.1625 0.111 Uiso 1 1 calc R
C5 C 0.0576(5) 0.1216(6) 0.0620(3) 0.107(3) Uiso 1 1 d D
H5A H 0.0456 0.1581 0.0753 0.128 Uiso 1 1 calc R
H5B H 0.0710 0.0875 0.0766 0.128 Uiso 1 1 calc R
C6 C 0.1103(6) 0.1390(7) 0.0385(4) 0.142(5) Uiso 1 1 d D
H6A H 0.1074 0.1106 0.0197 0.171 Uiso 1 1 calc R
H6B H 0.1016 0.1816 0.0304 0.171 Uiso 1 1 calc R
C7 C 0.1740(5) 0.1379(5) 0.0496(4) 0.136(5) Uani 1 1 d D
H7A H 0.1772 0.1640 0.0693 0.163 Uiso 1 1 calc R
H7B H 0.2006 0.1573 0.0327 0.163 Uiso 1 1 calc R
C8 C 0.2013(5) 0.0220(5) 0.0383(2) 0.081(3) Uani 1 1 d .
H8A H 0.1841 0.0164 0.0173 0.097 Uiso 1 1 calc R
C9 C 0.2334(4) -0.0217(4) 0.0563(2) 0.071(2) Uani 1 1 d .
H9A H 0.2434 -0.0625 0.0490 0.085 Uiso 1 1 calc R
C10 C 0.2286(4) 0.0608(4) 0.0859(2) 0.064(2) Uani 1 1 d .
H10A H 0.2335 0.0894 0.1033 0.077 Uiso 1 1 calc R
V4' V 0.3762(2) 0.1438(2) 0.04992(14) 0.0229(12) Uani 0.16 1 d P
As2' As 0.5277(4) 0.1164(4) 0.0634(2) 0.061(2) Uani 0.10 1 d P
As1' As 0.6563(3) 0.2105(4) 0.0473(2) 0.0435(18) Uani 0.14 1 d P
C4 C 0.0017(5) 0.1000(6) 0.0408(2) 0.122(5) Uani 1 1 d D
H4A H 0.0022 0.1233 0.0201 0.146 Uiso 1 1 calc R
H4B H 0.0065 0.0551 0.0357 0.146 Uiso 1 1 calc R

loop_
_atom_site_aniso_label
_atom_site_aniso_U_11
_atom_site_aniso_U_22
_atom_site_aniso_U_33
_atom_site_aniso_U_23
_atom_site_aniso_U_13
_atom_site_aniso_U_12
Co1 0.0285(4) 0.0285(4) 0.0640(9) -0.0018(4) -0.0018(4) -0.0032(5)
As1 0.0320(5) 0.0351(6) 0.0467(6) 0.0007(6) 0.0063(4) 0.0012(5)
As2 0.0384(4) 0.0341(4) 0.0459(5) -0.0061(3) 0.0006(3) 0.0070(3)
V1 0.0290(5) 0.0259(5) 0.0498(7) -0.0037(5) 0.0007(5) -0.0044(4)
V2 0.0318(6) 0.0258(5) 0.0481(7) -0.0013(5) -0.0027(5) 0.0009(4)
V3 0.0328(8) 0.0306(7) 0.0369(8) 0.000 0.000 0.0033(6)
V4 0.0297(6) 0.0263(6) 0.0392(7) -0.0039(5) -0.0026(5) 0.0004(5)
O1W 0.080(5) 0.080(5) 0.069(8) 0.000 0.000 0.000
O1 0.079(4) 0.053(3) 0.068(4) -0.010(3) -0.012(3) -0.004(3)
O2 0.047(3) 0.042(3) 0.061(3) -0.001(2) -0.001(2) 0.007(2)
O3 0.053(3) 0.038(3) 0.056(3) 0.012(2) -0.003(2) 0.011(2)
O4 0.044(3) 0.030(2) 0.065(3) -0.009(2) 0.003(2) -0.0092(19)
O5 0.041(2) 0.032(2) 0.045(3) -0.0038(19) -0.001(2) 0.0033(18)
O6 0.057(3) 0.053(3) 0.060(3) 0.006(3) 0.013(3) 0.014(3)
O7 0.049(3) 0.033(2) 0.070(3) -0.004(2) -0.014(2) 0.001(2)
O8 0.029(2) 0.031(2) 0.047(3) 0.0012(18) -0.0027(19) 0.0000(16)
O9 0.055(4) 0.042(3) 0.040(4) 0.000 0.000 0.004(3)
O10 0.031(2) 0.028(2) 0.050(3) -0.0007(19) -0.0024(19) 0.0000(16)
O12 0.032(2) 0.036(2) 0.052(3) -0.001(2) -0.002(2) 0.0024(18)
N1 0.040(3) 0.040(3) 0.079(5) 0.005(3) -0.008(3) -0.005(3)
N2 0.057(4) 0.060(4) 0.083(5) 0.017(4) -0.018(4) 0.000(3)
N3 0.039(3) 0.036(3) 0.066(4) 0.000(3) -0.005(3) 0.001(2)
N4 0.059(4) 0.062(4) 0.083(5) 0.026(4) -0.011(4) 0.003(3)
C1 0.041(4) 0.074(6) 0.087(6) 0.018(5) -0.015(4) 0.004(4)
C2 0.060(6) 0.096(8) 0.138(9) 0.029(7) -0.039(6) -0.016(5)
C3 0.053(5) 0.073(6) 0.151(10) 0.033(6) -0.041(6) -0.014(4)
C7 0.108(9) 0.091(8) 0.209(14) 0.083(9) -0.062(9) -0.009(7)
C8 0.087(7) 0.101(8) 0.055(5) -0.003(5) -0.011(5) 0.019(6)
C9 0.075(6) 0.066(5) 0.072(6) -0.011(5) -0.001(5) 0.012(4)
C10 0.058(5) 0.055(5) 0.079(6) -0.002(4) -0.006(4) -0.011(4)
V4' 0.019(3) 0.020(3) 0.030(3) -0.008(2) 0.001(2) -0.003(2)
As2' 0.059(5) 0.058(5) 0.064(5) -0.010(4) -0.001(4) 0.001(4)
As1' 0.031(3) 0.057(5) 0.042(3) -0.016(5) 0.004(2) 0.004(4)
C4 0.148(11) 0.116(9) 0.101(9) 0.021(7) 0.079(8) -0.021(8)

loop_
_atom_type_symbol
_atom_type_description
_atom_type_scat_dispersion_real
_atom_type_scat_dispersion_imag
_atom_type_scat_source
C C 0.0033 0.0016 'International Tables Vol C Tables 4.2.6.8 and 6.1.1.4'
H H 0.0000 0.0000 'International Tables Vol C Tables 4.2.6.8 and 6.1.1.4'
N N 0.0061 0.0033 'International Tables Vol C Tables 4.2.6.8 and 6.1.1.4'
O O 0.0106 0.0060 'International Tables Vol C Tables 4.2.6.8 and 6.1.1.4'
V V 0.3005 0.5294 'International Tables Vol C Tables 4.2.6.8 and 6.1.1.4'
Co Co 0.3494 0.9721 'International Tables Vol C Tables 4.2.6.8 and 6.1.1.4'
As As 0.0499 2.0058 'International Tables Vol C Tables 4.2.6.8 and 6.1.1.4'

loop_
_geom_angle_atom_site_label_1
_geom_angle_atom_site_label_2
_geom_angle_atom_site_label_3
_geom_angle
_geom_angle_site_symmetry_1
_geom_angle_site_symmetry_3
O4 Co1 O4 177.3(2) . 8
O4 Co1 N3 92.8(2) . .
O4 Co1 N3 85.37(19) 8 .
O4 Co1 N3 85.37(19) . 8
O4 Co1 N3 92.8(2) 8 8
N3 Co1 N3 94.5(3) . 8
O4 Co1 N1 89.48(19) . 8
O4 Co1 N1 92.49(19) 8 8
N3 Co1 N1 90.4(2) . 8
N3 Co1 N1 173.1(2) 8 8
O4 Co1 N1 92.49(19) . .
O4 Co1 N1 89.48(19) 8 .
N3 Co1 N1 173.1(2) . .
N3 Co1 N1 90.4(2) 8 .
N1 Co1 N1 85.2(3) 8 .
As1' As1 O5 80.2(8) . .
As1' As1 O2 105.4(7) . .
O5 As1 O2 98.7(2) . .
As1' As1 O6 19.1(8) . .
O5 As1 O6 99.0(2) . .
O2 As1 O6 99.0(2) . .
As1' As1 V4' 151.1(7) . 10_554
O5 As1 V4' 99.19(19) . 10_554
O2 As1 V4' 45.84(19) . 10_554
O6 As1 V4' 142.5(2) . 10_554
As2' As2 O3 41.7(4) . .
As2' As2 O12 71.7(4) . .
O3 As2 O12 99.1(2) . .
As2' As2 O6 132.9(4) . .
O3 As2 O6 98.1(2) . .
O12 As2 O6 100.5(2) . .
As2' As2 As1' 115.0(4) . .
O3 As2 As1' 88.3(2) . .
O12 As2 As1' 83.6(2) . .
O6 As2 As1' 21.2(2) . .
O4 V1 O8 108.9(2) . .
O4 V1 O10 111.4(2) . 27_565
O8 V1 O10 84.17(17) . 27_565
O4 V1 O5 106.3(2) . 27_565
O8 V1 O5 80.11(17) . 27_565
O10 V1 O5 142.11(16) 27_565 27_565
O4 V1 O12 109.4(2) . 27_565
O8 V1 O12 141.57(16) . 27_565
O10 V1 O12 79.76(17) 27_565 27_565
O5 V1 O12 91.62(17) 27_565 27_565
O4 V1 V4 113.24(17) . .
O8 V1 V4 42.33(12) . .
O10 V1 V4 42.21(12) 27_565 .
O5 V1 V4 117.29(13) 27_565 .
O12 V1 V4 116.71(13) 27_565 .
O4 V1 V2 109.94(16) . .
O8 V1 V2 38.90(12) . .
O10 V1 V2 117.77(12) 27_565 .
O5 V1 V2 41.44(12) 27_565 .
O12 V1 V2 125.31(12) 27_565 .
V4 V1 V2 79.33(4) . .
O4 V1 V2 115.33(16) . 27_565
O8 V1 V2 116.63(12) . 27_565
O10 V1 V2 38.84(12) 27_565 27_565
O5 V1 V2 124.16(12) 27_565 27_565
O12 V1 V2 40.98(12) 27_565 27_565
V4 V1 V2 78.62(4) . 27_565
V2 V1 V2 134.43(5) . 27_565
O7 V2 O8 110.1(2) . .
O7 V2 O10 110.9(2) . .
O8 V2 O10 139.08(17) . .
O7 V2 O5 107.1(2) . 27_565
O8 V2 O5 79.78(18) . 27_565
O10 V2 O5 88.97(17) . 27_565
O7 V2 O12 107.5(2) . .
O8 V2 O12 88.26(17) . .
O10 V2 O12 79.05(17) . .
O5 V2 O12 145.41(17) 27_565 .
O7 V2 As2' 112.7(2) . .
O8 V2 As2' 45.9(2) . .
O10 V2 As2' 114.5(2) . .
O5 V2 As2' 120.3(2) 27_565 .
O12 V2 As2' 42.7(2) . .
O7 V2 V1 111.21(17) . .
O8 V2 V1 38.86(13) . .
O10 V2 V1 121.93(12) . .
O5 V2 V1 41.15(12) 27_565 .
O12 V2 V1 122.26(12) . .
As2' V2 V1 82.85(18) . .
O7 V2 V1 113.55(17) . 20_656
O8 V2 V1 119.97(12) . 20_656
O10 V2 V1 38.55(12) . 20_656
O5 V2 V1 121.74(12) 27_565 20_656
O12 V2 V1 40.57(12) . 20_656
As2' V2 V1 79.62(18) . 20_656
V1 V2 V1 135.23(5) . 20_656
O9 V3 O3 107.59(14) . 10_554
O9 V3 O3 107.59(14) . .
O3 V3 O3 144.8(3) 10_554 .
O9 V3 O2 106.92(14) . .
O3 V3 O2 76.83(18) 10_554 .
O3 V3 O2 92.97(18) . .
O9 V3 O2 106.92(14) . 10_554
O3 V3 O2 92.97(18) 10_554 10_554
O3 V3 O2 76.83(18) . 10_554
O2 V3 O2 146.2(3) . 10_554
V4' V4 O1 59.2(3) . .
V4' V4 O10 71.0(3) . 27_565
O1 V4 O10 108.4(2) . 27_565
V4' V4 O8 144.1(3) . .
O1 V4 O8 108.0(2) . .
O10 V4 O8 84.11(18) 27_565 .
V4' V4 O2 63.9(3) . 10_554
O1 V4 O2 108.6(2) . 10_554
O10 V4 O2 89.19(18) 27_565 10_554
O8 V4 O2 143.05(18) . 10_554
V4' V4 O3 126.8(3) . .
O1 V4 O3 107.9(3) . .
O10 V4 O3 143.50(19) 27_565 .
O8 V4 O3 88.47(18) . .
O2 V4 O3 75.68(19) 10_554 .
V4' V4 As2' 153.7(4) . .
O1 V4 As2' 105.0(3) . .
O10 V4 As2' 135.2(3) 27_565 .
O8 V4 As2' 57.3(3) . .
O2 V4 As2' 107.6(3) 10_554 .
O3 V4 As2' 33.1(2) . .
V4' V4 V1 107.2(3) . .
O1 V4 V1 110.4(2) . .
O10 V4 V1 42.41(12) 27_565 .
O8 V4 V1 42.07(12) . .
O2 V4 V1 125.06(14) 10_554 .
O3 V4 V1 124.40(14) . .
As2' V4 V1 97.9(3) . .
V4' O1 V4 48.2(3) . .
As1 O2 V4' 90.0(3) . 10_554
As1 O2 V3 133.8(2) . .
V4' O2 V3 133.0(3) 10_554 .
As1 O2 V4 122.3(2) . 10_554
V4' O2 V4 37.44(19) 10_554 10_554
V3 O2 V4 103.9(2) . 10_554
As1 O2 As1' 17.9(2) . .
V4' O2 As1' 107.9(3) 10_554 .
V3 O2 As1' 117.0(3) . .
V4 O2 As1' 138.4(3) 10_554 .
As2' O3 As2 46.5(4) . .
As2' O3 V3 163.1(5) . .
As2 O3 V3 134.9(3) . .
As2' O3 V4 78.6(5) . .
As2 O3 V4 121.5(2) . .
V3 O3 V4 103.6(2) . .
V1 O4 Co1 163.7(3) . .
As1 O5 As1' 21.2(3) . .
As1 O5 V1 138.7(2) . 20_656
As1' O5 V1 117.5(4) . 20_656
As1 O5 V2 123.8(2) . 20_656
As1' O5 V2 144.9(4) . 20_656
V1 O5 V2 97.40(19) 20_656 20_656
As1' O6 As2 125.9(6) . .
As1' O6 As1 10.4(5) . .
As2 O6 As1 131.8(3) . .
V1 O8 V2 102.2(2) . .
V1 O8 V4 95.60(17) . .
V2 O8 V4 151.2(2) . .
V1 O8 As2' 155.4(3) . .
V2 O8 As2' 89.2(3) . .
V4 O8 As2' 66.4(3) . .
V4' O10 V4 37.62(18) 20_656 20_656
V4' O10 V1 125.8(3) 20_656 20_656
V4 O10 V1 95.38(17) 20_656 20_656
V4' O10 V2 131.5(3) 20_656 .
V4 O10 V2 148.7(2) 20_656 .
V1 O10 V2 102.61(19) 20_656 .
As2 O12 As2' 41.7(3) . .
As2 O12 V1 136.6(2) . 20_656
As2' O12 V1 148.2(3) . 20_656
As2 O12 V2 124.6(2) . .
As2' O12 V2 89.8(3) . .
V1 O12 V2 98.45(19) 20_656 .
C1 N1 C3 104.4(7) . .
C1 N1 Co1 126.2(5) . .
C3 N1 Co1 128.8(6) . .
C2 N2 C1 105.1(7) . .
C2 N2 C4 126.6(8) . 27
C1 N2 C4 128.0(8) . 27
C10 N3 C9 104.1(7) . .
C10 N3 Co1 129.3(5) . .
C9 N3 Co1 126.6(5) . .
C8 N4 C10 105.8(7) . .
C8 N4 C7 130.8(9) . .
C10 N4 C7 123.4(9) . .
N1 C1 N2 113.9(7) . .
N1 C1 H1A 123.0 . .
N2 C1 H1A 123.0 . .
N2 C2 C3 106.4(8) . .
N2 C2 H2A 126.8 . .
C3 C2 H2A 126.8 . .
N1 C3 C2 110.1(8) . .
N1 C3 H3A 124.9 . .
C2 C3 H3A 124.9 . .
C6 C5 C4 106.6(9) . .
C6 C5 H5A 110.4 . .
C4 C5 H5A 110.4 . .
C6 C5 H5B 110.4 . .
C4 C5 H5B 110.4 . .
H5A C5 H5B 108.6 . .
C7 C6 C5 119.7(12) . .
C7 C6 H6A 107.4 . .
C5 C6 H6A 107.4 . .
C7 C6 H6B 107.4 . .
C5 C6 H6B 107.4 . .
H6A C6 H6B 106.9 . .
C6 C7 N4 115.1(10) . .
C6 C7 H7A 108.5 . .
N4 C7 H7A 108.5 . .
C6 C7 H7B 108.5 . .
N4 C7 H7B 108.5 . .
H7A C7 H7B 107.5 . .
C9 C8 N4 106.4(8) . .
C9 C8 H8A 126.8 . .
N4 C8 H8A 126.8 . .
C8 C9 N3 110.9(7) . .
C8 C9 H9A 124.5 . .
N3 C9 H9A 124.5 . .
N3 C10 N4 112.7(7) . .
N3 C10 H10A 123.6 . .
N4 C10 H10A 123.6 . .
V4 V4' O1 72.6(3) . .
V4 V4' O2 78.6(3) . 10_554
O1 V4' O2 126.9(4) . 10_554
V4 V4' O10 71.4(3) . 27_565
O1 V4' O10 116.2(4) . 27_565
O2 V4' O10 94.5(3) 10_554 27_565
V4 V4' As1 117.4(3) . 10_554
O1 V4' As1 156.3(4) . 10_554
O2 V4' As1 44.16(18) 10_554 10_554
O10 V4' As1 87.4(2) 27_565 10_554
O3 As2' As2 91.8(6) . .
O3 As2' O12 125.7(6) . .
As2 As2' O12 66.6(4) . .
O3 As2' O8 120.8(6) . .
As2 As2' O8 147.4(7) . .
O12 As2' O8 92.1(4) . .
O3 As2' V4 68.3(5) . .
As2 As2' V4 150.7(6) . .
O12 As2' V4 142.5(5) . .
O8 As2' V4 56.3(3) . .
O3 As2' V2 146.0(6) . .
As2 As2' V2 108.1(5) . .
O12 As2' V2 47.5(3) . .
O8 As2' V2 44.9(2) . .
V4 As2' V2 99.9(3) . .
As1 As1' O6 150.5(13) . .
As1 As1' O5 78.6(8) . .
O6 As1' O5 130.2(7) . .
As1 As1' O2 56.7(7) . .
O6 As1' O2 110.7(5) . .
O5 As1' O2 89.0(4) . .
As1 As1' As2 153.8(9) . .
O6 As1' As2 32.9(4) . .
O5 As1' As2 102.2(4) . .
O2 As1' As2 97.1(3) . .
N2 C4 C5 112.0(8) 20_556 .
N2 C4 H4A 109.2 20_556 .
C5 C4 H4A 109.2 . .
N2 C4 H4B 109.2 20_556 .
C5 C4 H4B 109.2 . .
H4A C4 H4B 107.9 . .

loop_
_geom_bond_atom_site_label_1
_geom_bond_atom_site_label_2
_geom_bond_distance
_geom_bond_site_symmetry_2
Co1 O4 2.074(4) .
Co1 O4 2.074(4) 8
Co1 N3 2.110(6) .
Co1 N3 2.110(6) 8
Co1 N1 2.128(6) 8
Co1 N1 2.128(6) .
As1 As1' 0.653(8) .
As1 O5 1.771(4) .
As1 O2 1.776(4) .
As1 O6 1.784(5) .
As1 V4' 2.550(5) 10_554
As2 As2' 1.290(8) .
As2 O3 1.778(4) .
As2 O12 1.780(4) .
As2 O6 1.783(5) .
As2 As1' 2.658(8) .
V1 O4 1.610(4) .
V1 O8 1.918(4) .
V1 O10 1.930(4) 27_565
V1 O5 1.982(4) 27_565
V1 O12 1.987(4) 27_565
V1 V4 2.8483(16) .
V1 V2 2.9871(14) .
V1 V2 3.0217(14) 27_565
V2 O7 1.593(4) .
V2 O8 1.919(4) .
V2 O10 1.942(4) .
V2 O5 1.994(4) 27_565
V2 O12 2.003(4) .
V2 As2' 2.718(9) .
V2 V1 3.0217(14) 20_656
V3 O9 1.566(6) .
V3 O3 1.975(4) 10_554
V3 O3 1.975(4) .
V3 O2 1.984(4) .
V3 O2 1.984(4) 10_554
V4 V4' 1.238(5) .
V4 O1 1.585(5) .
V4 O10 1.922(4) 27_565
V4 O8 1.927(4) .
V4 O2 1.997(4) 10_554
V4 O3 2.014(5) .
V4 As2' 2.124(8) .
O1 V4' 1.427(7) .
O2 V4' 1.829(7) 10_554
O2 V4 1.997(4) 10_554
O2 As1' 2.049(9) .
O3 As2' 1.183(9) .
O5 As1' 1.781(9) .
O5 V1 1.982(4) 20_656
O5 V2 1.994(4) 20_656
O6 As1' 1.186(8) .
O8 As2' 1.951(10) .
O10 V4' 1.917(7) 20_656
O10 V4 1.922(4) 20_656
O10 V1 1.930(4) 20_656
O12 As2' 1.842(9) .
O12 V1 1.987(4) 20_656
N1 C1 1.276(9) .
N1 C3 1.320(9) .
N2 C2 1.315(11) .
N2 C1 1.342(9) .
N2 C4 1.502(11) 27
N3 C10 1.309(9) .
N3 C9 1.367(10) .
N4 C8 1.355(10) .
N4 C10 1.362(10) .
N4 C7 1.442(11) .
C1 H1A 0.9300 .
C2 C3 1.368(12) .
C2 H2A 0.9300 .
C3 H3A 0.9300 .
C5 C6 1.504(15) .
C5 C4 1.521(5) .
C5 H5A 0.9700 .
C5 H5B 0.9700 .
C6 C7 1.412(12) .
C6 H6A 0.9700 .
C6 H6B 0.9700 .
C7 H7A 0.9700 .
C7 H7B 0.9700 .
C8 C9 1.352(11) .
C8 H8A 0.9300 .
C9 H9A 0.9300 .
C10 H10A 0.9300 .
V4' O2 1.829(7) 10_554
V4' O10 1.917(7) 27_565
V4' As1 2.550(5) 10_554
C4 N2 1.502(11) 20_556
C4 H4A 0.9700 .
C4 H4B 0.9700 .
